data_7249386
loop_
_publ_author_name
'Jeon, Ie-Rang'
'Jeannin, Olivier'
'Robert, Antoine'
'Barri\`ere, Fr\'ed\'eric'
'Fourmigu\'e, Marc'

_publ_section_title
;
 N-Iodophthalimide as a halogen bond donor, a comparison with
 N-iodosuccinimide and N-iodosaccharin
;
_journal_issue 42
_journal_name_full CrystEngComm
_journal_page_first 6075
_journal_page_last 6081
_journal_paper_doi 10.1039/D4CE00654B
_journal_volume 26
_journal_year 2024
_chemical_formula_moiety 'C24 H16 I2 N4 O6 S2'
_chemical_formula_sum 'C24 H16 I2 N4 O6 S2'
_chemical_formula_weight 774.33
_chemical_name_common (NISacc)2(p-bipy)
_chemical_name_systematic bis(N-iodosaccharin)(4,4'-bipyridine)
_space_group_IT_number 14
_space_group_name_Hall '-P 2ybc'
_space_group_name_H-M_alt 'P 1 21/c 1'
_symmetry_cell_setting monoclinic
_symmetry_Int_Tables_number 14
_symmetry_space_group_name_Hall '-P 2ybc'
_symmetry_space_group_name_H-M 'P 1 21/c 1'
_atom_sites_solution_hydrogens geom
_audit_conform_dict_location ftp://ftp.iucr.org/pub/cif_core.dic
_audit_conform_dict_name cif_core.dic
_audit_conform_dict_version 2.4.3
_audit_creation_date 2018-02-27T16:47:54-00:00
_audit_creation_method 'WinGX routine CIF_UPDATE'
_audit_update_record
;
2024-06-27 deposited with the CCDC.	2024-09-25 downloaded from the CCDC.
;
_cell_angle_alpha 90
_cell_angle_beta 105.954(3)
_cell_angle_gamma 90
_cell_formula_units_Z 2
_cell_length_a 8.6873(9)
_cell_length_b 9.2187(10)
_cell_length_c 16.9914(16)
_cell_measurement_reflns_used 7516
_cell_measurement_temperature 296(2)
_cell_measurement_theta_max 27.20
_cell_measurement_theta_min 2.44
_cell_measurement_wavelength 0.71073
_cell_volume 1308.4(2)
_computing_cell_refinement 'Bruker APEX2 (Bruker, 2014)'
_computing_data_collection 'Bruker APEX2 (Bruker, 2014)'
_computing_data_reduction 'Bruker APEX2 (Bruker, 2014)'
_computing_molecular_graphics 'Ortep for Windows (Farrugia, 2012)'
_computing_publication_material 'WinGX publication routines (Farrugia, 2012)'
_computing_structure_refinement 'SHELXL-2014/7 (Sheldrick, 2014)'
_computing_structure_solution 'SIR-92 (Altomare et al., 1994)'
_diffrn_ambient_temperature 296(2)
_diffrn_detector 'CCD plate'
_diffrn_measured_fraction_theta_full 1
_diffrn_measured_fraction_theta_max 0.997
_diffrn_measurement_device_type 'APEXII, Bruker-AXS'
_diffrn_measurement_method 'CCD rotation images, thick slices'
_diffrn_radiation_probe x-ray
_diffrn_radiation_source 'fine-focus sealed tube'
_diffrn_radiation_type MoK\a
_diffrn_radiation_wavelength 0.71073
_diffrn_reflns_av_unetI/netI 0.0553
_diffrn_reflns_Laue_measured_fraction_full 1
_diffrn_reflns_Laue_measured_fraction_max 0.997
_diffrn_reflns_limit_h_max 11
_diffrn_reflns_limit_h_min -11
_diffrn_reflns_limit_k_max 11
_diffrn_reflns_limit_k_min -11
_diffrn_reflns_limit_l_max 22
_diffrn_reflns_limit_l_min -22
_diffrn_reflns_number 28084
_diffrn_reflns_point_group_measured_fraction_full 1
_diffrn_reflns_point_group_measured_fraction_max 0.997
_diffrn_reflns_theta_full 25.242
_diffrn_reflns_theta_max 27.523
_diffrn_reflns_theta_min 2.438
_diffrn_standards_number 0
_exptl_absorpt_coefficient_mu 2.611
_exptl_absorpt_correction_T_max 0.731
_exptl_absorpt_correction_T_min 0.575
_exptl_absorpt_correction_type multi-scan
_exptl_absorpt_process_details
;
  [Sheldrick, G.M. (2014). SADABS Bruker AXS Inc., Madison, Wisconsin, USA]
;
_exptl_crystal_colour colorless
_exptl_crystal_density_diffrn 1.966
_exptl_crystal_density_method 'not measured'
_exptl_crystal_description prism
_exptl_crystal_F_000 748
_exptl_crystal_recrystallization_method 'Re-crystallisation from solvent: CH2Cl2/hexane'
_exptl_crystal_size_max 0.23
_exptl_crystal_size_mid 0.18
_exptl_crystal_size_min 0.12
_refine_diff_density_max 0.726
_refine_diff_density_min -0.437
_refine_diff_density_rms 0.086
_refine_ls_extinction_method none
_refine_ls_goodness_of_fit_ref 0.907
_refine_ls_hydrogen_treatment constr
_refine_ls_matrix_type full
_refine_ls_number_constraints 0
_refine_ls_number_parameters 173
_refine_ls_number_reflns 28084
_refine_ls_number_restraints 0
_refine_ls_restrained_S_all 0.907
_refine_ls_R_factor_all 0.0474
_refine_ls_R_factor_gt 0.0324
_refine_ls_shift/su_max 0.001
_refine_ls_shift/su_mean 0
_refine_ls_structure_factor_coef Fsqd
_refine_ls_weighting_details 'w=1/[\s^2^(Fo^2^)+(0.0258P)^2^+2.7493P] where P=(Fo^2^+2Fc^2^)/3'
_refine_ls_weighting_scheme calc
_refine_ls_wR_factor_gt 0.0732
_refine_ls_wR_factor_ref 0.0828
_reflns_Friedel_coverage 0
_reflns_number_gt 22562
_reflns_number_total 28084
_reflns_threshold_expression 'I > 2\s(I)'
_cod_data_source_file d4ce00654b1.cif
_cod_data_source_block shelx_CCDC9
_cod_depositor_comments 'Adding full bibliography for 7249377--7249386.cif.'
_cod_original_sg_symbol_H-M 'P 21/c'
_cod_database_code 7249386

loop_
_symmetry_equiv_pos_as_xyz
'x, y, z'
'-x, y+1/2, -z+1/2'
'-x, -y, -z'
'x, -y-1/2, z-1/2'

loop_
_atom_site_label
_atom_site_type_symbol
_atom_site_fract_x
_atom_site_fract_y
_atom_site_fract_z
_atom_site_U_iso_or_equiv
_atom_site_adp_type
_atom_site_occupancy
_atom_site_site_symmetry_order
_atom_site_calc_flag
_atom_site_refinement_flags_posn
_atom_site_refinement_flags_adp
_atom_site_refinement_flags_occupancy
_atom_site_disorder_assembly
_atom_site_disorder_group
I1 I 0.18453(4) 0.07721(4) 1.19560(2) 0.03743(13) Uani 1 1 d . . . . .
S002 S 0.39556(16) 0.26187(15) 1.09357(8) 0.0356(3) Uani 1 1 d . . . . .
O1 O 0.3181(5) 0.3972(4) 1.0973(3) 0.0477(10) Uani 1 1 d . . . . .
O3 O 0.1677(5) -0.0710(4) 1.0107(2) 0.0483(10) Uani 1 1 d . . . . .
O2 O 0.5417(4) 0.2383(4) 1.1553(2) 0.0470(10) Uani 1 1 d . . . . .
N2 N 0.0980(5) 0.0389(5) 1.3132(3) 0.0387(11) Uani 1 1 d . . . . .
N1 N 0.2715(5) 0.1255(5) 1.0902(3) 0.0384(11) Uani 1 1 d . . . . .
C2 C 0.3261(7) 0.1061(6) 0.9632(3) 0.0355(13) Uani 1 1 d . . . . .
C7 C 0.2443(7) 0.0396(6) 1.0210(3) 0.0367(13) Uani 1 1 d . . . . .
C10 C 0.0197(6) 0.0081(6) 1.4606(3) 0.0290(11) Uani 1 1 d . . . . .
C3 C 0.3214(7) 0.0565(6) 0.8861(3) 0.0471(15) Uani 1 1 d . . . . .
H3 H 0.2618 -0.025 0.8642 0.056 Uiso 1 1 calc R U . . .
C1 C 0.4150(6) 0.2273(6) 0.9945(3) 0.0351(13) Uani 1 1 d . . . . .
C12 C 0.0271(7) 0.1463(6) 1.3428(3) 0.0498(16) Uani 1 1 d . . . . .
H12 H 0.004 0.2322 1.3132 0.06 Uiso 1 1 calc R U . . .
C9 C 0.0924(6) -0.1021(6) 1.4285(3) 0.0379(13) Uani 1 1 d . . . . .
H9 H 0.1157 -0.1899 1.4561 0.045 Uiso 1 1 calc R U . . .
C8 C 0.1301(6) -0.0822(6) 1.3562(3) 0.0418(13) Uani 1 1 d . . . . .
H8 H 0.1806 -0.1573 1.3365 0.05 Uiso 1 1 calc R U . . .
C6 C 0.5007(7) 0.3038(7) 0.9512(4) 0.0467(15) Uani 1 1 d . . . . .
H6 H 0.5594 0.3859 0.9729 0.056 Uiso 1 1 calc R U . . .
C5 C 0.4956(7) 0.2536(8) 0.8744(4) 0.0565(18) Uani 1 1 d . . . . .
H5 H 0.5524 0.3029 0.8436 0.068 Uiso 1 1 calc R U . . .
C4 C 0.4092(8) 0.1330(8) 0.8418(4) 0.0568(19) Uani 1 1 d . . . . .
H4 H 0.4089 0.1016 0.7897 0.068 Uiso 1 1 calc R U . . .
C11 C -0.0130(7) 0.1346(6) 1.4153(3) 0.0467(16) Uani 1 1 d . . . . .
H11 H -0.0621 0.2119 1.4339 0.056 Uiso 1 1 calc R U . . .

loop_
_atom_site_aniso_label
_atom_site_aniso_U_11
_atom_site_aniso_U_22
_atom_site_aniso_U_33
_atom_site_aniso_U_23
_atom_site_aniso_U_13
_atom_site_aniso_U_12
I1 0.0427(2) 0.0373(2) 0.03529(19) 0.00126(17) 0.01573(16) -0.00386(18)
S002 0.0402(8) 0.0302(8) 0.0398(8) 0.0004(6) 0.0167(7) -0.0031(6)
O1 0.053(2) 0.031(2) 0.063(3) -0.002(2) 0.024(2) 0.0050(19)
O3 0.060(3) 0.035(2) 0.051(2) -0.0044(19) 0.017(2) -0.013(2)
O2 0.045(2) 0.047(3) 0.047(2) -0.0017(19) 0.008(2) -0.003(2)
N2 0.043(3) 0.042(3) 0.035(3) 0.005(2) 0.019(2) 0.001(2)
N1 0.048(3) 0.037(3) 0.035(3) -0.005(2) 0.020(2) -0.014(2)
C2 0.044(3) 0.030(3) 0.036(3) 0.006(2) 0.017(3) 0.010(3)
C7 0.042(3) 0.032(3) 0.037(3) 0.003(3) 0.014(3) 0.004(3)
C10 0.028(3) 0.029(3) 0.032(3) 0.003(2) 0.012(2) 0.001(2)
C3 0.061(4) 0.044(4) 0.038(3) 0.002(3) 0.017(3) 0.012(3)
C1 0.038(3) 0.032(3) 0.039(3) 0.006(3) 0.017(3) 0.006(3)
C12 0.074(4) 0.037(4) 0.046(4) 0.015(3) 0.031(3) 0.014(3)
C9 0.047(3) 0.032(3) 0.038(3) 0.008(2) 0.016(3) 0.008(3)
C8 0.048(3) 0.042(3) 0.040(3) -0.001(3) 0.020(3) 0.010(3)
C6 0.048(4) 0.043(4) 0.054(4) 0.016(3) 0.022(3) 0.005(3)
C5 0.058(4) 0.067(5) 0.054(4) 0.028(4) 0.032(3) 0.020(4)
C4 0.072(5) 0.064(5) 0.042(4) 0.011(3) 0.028(4) 0.029(4)
C11 0.066(4) 0.038(3) 0.046(3) 0.006(3) 0.032(3) 0.012(3)

loop_
_atom_type_symbol
_atom_type_description
_atom_type_scat_dispersion_real
_atom_type_scat_dispersion_imag
_atom_type_scat_source
C C 0.0033 0.0016 'International Tables Vol C Tables 4.2.6.8 and 6.1.1.4'
H H 0 0 'International Tables Vol C Tables 4.2.6.8 and 6.1.1.4'
N N 0.0061 0.0033 'International Tables Vol C Tables 4.2.6.8 and 6.1.1.4'
O O 0.0106 0.006 'International Tables Vol C Tables 4.2.6.8 and 6.1.1.4'
S S 0.1246 0.1234 'International Tables Vol C Tables 4.2.6.8 and 6.1.1.4'
I I -0.4742 1.8119 'International Tables Vol C Tables 4.2.6.8 and 6.1.1.4'

loop_
_geom_angle_atom_site_label_1
_geom_angle_atom_site_label_2
_geom_angle_atom_site_label_3
_geom_angle
_geom_angle_site_symmetry_1
_geom_angle_site_symmetry_3
_geom_angle_publ_flag
N1 I1 N2 176.36(16) . . ?
O2 S002 O1 115.9(3) . . ?
O2 S002 N1 110.6(2) . . ?
O1 S002 N1 110.9(2) . . ?
O2 S002 C1 112.0(2) . . ?
O1 S002 C1 111.7(3) . . ?
N1 S002 C1 93.6(2) . . ?
C8 N2 C12 117.8(5) . . ?
C8 N2 I1 122.0(4) . . ?
C12 N2 I1 119.9(4) . . ?
C7 N1 S002 115.0(4) . . ?
C7 N1 I1 124.5(3) . . ?
S002 N1 I1 120.0(2) . . ?
C3 C2 C1 120.2(5) . . ?
C3 C2 C7 126.5(5) . . ?
C1 C2 C7 113.3(5) . . ?
O3 C7 N1 124.6(5) . . ?
O3 C7 C2 126.5(5) . . ?
N1 C7 C2 108.9(5) . . ?
C11 C10 C9 116.4(5) . . ?
C11 C10 C10 121.7(6) . 3_558 ?
C9 C10 C10 121.8(6) . 3_558 ?
C2 C3 C4 117.8(6) . . ?
C2 C3 H3 121.1 . . ?
C4 C3 H3 121.1 . . ?
C6 C1 C2 122.5(5) . . ?
C6 C1 S002 128.6(5) . . ?
C2 C1 S002 108.9(4) . . ?
N2 C12 C11 122.5(5) . . ?
N2 C12 H12 118.8 . . ?
C11 C12 H12 118.8 . . ?
C8 C9 C10 120.2(5) . . ?
C8 C9 H9 119.9 . . ?
C10 C9 H9 119.9 . . ?
N2 C8 C9 123.0(5) . . ?
N2 C8 H8 118.5 . . ?
C9 C8 H8 118.5 . . ?
C5 C6 C1 117.0(6) . . ?
C5 C6 H6 121.5 . . ?
C1 C6 H6 121.5 . . ?
C4 C5 C6 122.0(6) . . ?
C4 C5 H5 119 . . ?
C6 C5 H5 119 . . ?
C5 C4 C3 120.6(6) . . ?
C5 C4 H4 119.7 . . ?
C3 C4 H4 119.7 . . ?
C12 C11 C10 120.1(5) . . ?
C12 C11 H11 119.9 . . ?
C10 C11 H11 119.9 . . ?

loop_
_geom_bond_atom_site_label_1
_geom_bond_atom_site_label_2
_geom_bond_distance
_geom_bond_site_symmetry_2
_geom_bond_publ_flag
I1 N1 2.172(4) . ?
I1 N2 2.346(4) . ?
S002 O2 1.424(4) . ?
S002 O1 1.427(4) . ?
S002 N1 1.647(4) . ?
S002 C1 1.766(5) . ?
O3 C7 1.205(6) . ?
N2 C8 1.322(6) . ?
N2 C12 1.335(7) . ?
N1 C7 1.383(7) . ?
C2 C3 1.378(8) . ?
C2 C1 1.379(7) . ?
C2 C7 1.493(7) . ?
C10 C11 1.383(7) . ?
C10 C9 1.385(7) . ?
C10 C10 1.479(9) 3_558 ?
C3 C4 1.401(8) . ?
C3 H3 0.93 . ?
C1 C6 1.377(7) . ?
C12 C11 1.373(7) . ?
C12 H12 0.93 . ?
C9 C8 1.367(7) . ?
C9 H9 0.93 . ?
C8 H8 0.93 . ?
C6 C5 1.374(9) . ?
C6 H6 0.93 . ?
C5 C4 1.370(9) . ?
C5 H5 0.93 . ?
C4 H4 0.93 . ?
C11 H11 0.93 . ?

loop_
_geom_torsion_atom_site_label_1
_geom_torsion_atom_site_label_2
_geom_torsion_atom_site_label_3
_geom_torsion_atom_site_label_4
_geom_torsion
_geom_torsion_site_symmetry_1
_geom_torsion_site_symmetry_2
_geom_torsion_site_symmetry_3
_geom_torsion_site_symmetry_4
_geom_torsion_publ_flag
O2 S002 N1 C7 -110.6(4) . . . . ?
O1 S002 N1 C7 119.3(4) . . . . ?
C1 S002 N1 C7 4.5(4) . . . . ?
O2 S002 N1 I1 62.6(3) . . . . ?
O1 S002 N1 I1 -67.4(3) . . . . ?
C1 S002 N1 I1 177.7(3) . . . . ?
S002 N1 C7 O3 173.9(5) . . . . ?
I1 N1 C7 O3 1.0(8) . . . . ?
S002 N1 C7 C2 -5.7(6) . . . . ?
I1 N1 C7 C2 -178.6(3) . . . . ?
C3 C2 C7 O3 3.6(9) . . . . ?
C1 C2 C7 O3 -175.3(5) . . . . ?
C3 C2 C7 N1 -176.9(5) . . . . ?
C1 C2 C7 N1 4.2(6) . . . . ?
C1 C2 C3 C4 0.1(8) . . . . ?
C7 C2 C3 C4 -178.8(5) . . . . ?
C3 C2 C1 C6 0.5(8) . . . . ?
C7 C2 C1 C6 179.4(5) . . . . ?
C3 C2 C1 S002 179.9(4) . . . . ?
C7 C2 C1 S002 -1.1(6) . . . . ?
O2 S002 C1 C6 -68.5(5) . . . . ?
O1 S002 C1 C6 63.4(5) . . . . ?
N1 S002 C1 C6 177.6(5) . . . . ?
O2 S002 C1 C2 112.1(4) . . . . ?
O1 S002 C1 C2 -116.0(4) . . . . ?
N1 S002 C1 C2 -1.8(4) . . . . ?
C8 N2 C12 C11 -0.1(9) . . . . ?
I1 N2 C12 C11 -174.0(5) . . . . ?
C11 C10 C9 C8 0.8(8) . . . . ?
C10 C10 C9 C8 -178.6(6) 3_558 . . . ?
C12 N2 C8 C9 0.7(8) . . . . ?
I1 N2 C8 C9 174.5(4) . . . . ?
C10 C9 C8 N2 -1.1(9) . . . . ?
C2 C1 C6 C5 -0.5(8) . . . . ?
S002 C1 C6 C5 -179.9(5) . . . . ?
C1 C6 C5 C4 0.1(9) . . . . ?
C6 C5 C4 C3 0.4(10) . . . . ?
C2 C3 C4 C5 -0.5(9) . . . . ?
N2 C12 C11 C10 -0.1(10) . . . . ?
C9 C10 C11 C12 -0.3(8) . . . . ?
C10 C10 C11 C12 179.2(6) 3_558 . . . ?
